data_4512084
loop_
_publ_author_name
'Knorr, Michael'
'Khatyr, Abderrahim'
'Dini Aleo, Ahmed'
'El Yaagoubi, Anass'
'Strohmann, Carsten'
'Kubicki, Marek M.'
'Rousselin, Yoann'
'Aly, Shawkat M.'
'Fortin, Daniel'
'Lapprand, Antony'
'Harvey, Pierre D.'

_publ_section_title
;
 Copper(I) Halides (X = Br, I) Coordinated to Bis(arylthio)methane
 Ligands: Aryl Substitution and Halide Effects on the Dimensionality,
 Cluster Size, and Luminescence Properties of the Coordination Polymers
;
_journal_issue 11
_journal_name_full 'Crystal Growth &amp; Design'
_journal_page_first 5373
_journal_paper_doi 10.1021/cg500905z
_journal_volume 14
_journal_year 2014
_chemical_formula_moiety 'C13 H12 Cu2 I2 S2'
_chemical_formula_sum 'C13 H12 Cu2 I2 S2'
_chemical_formula_weight 613.23
_space_group_IT_number 15
_symmetry_cell_setting monoclinic
_symmetry_space_group_name_Hall '-C 2yc'
_symmetry_space_group_name_H-M 'C 1 2/c 1'
_atom_sites_solution_hydrogens geom
_atom_sites_solution_primary direct
_atom_sites_solution_secondary difmap
_audit_creation_method SHELXL-97
_cell_angle_alpha 90.00
_cell_angle_beta 119.4890(10)
_cell_angle_gamma 90.00
_cell_formula_units_Z 8
_cell_length_a 20.8678(5)
_cell_length_b 11.6643(4)
_cell_length_c 15.5812(5)
_cell_measurement_reflns_used 3926
_cell_measurement_temperature 115(2)
_cell_measurement_theta_max 27.485
_cell_measurement_theta_min 0.998
_cell_volume 3301.26(18)
_computing_cell_refinement 'HKL Scalepack (Otwinowski & Minor 1997)'
_computing_data_collection 'Collect (Bruker AXS BV, 1997-2004)'
_computing_data_reduction 'HKL Denzo and Scalepack (Otwinowski & Minor 1997)'
_computing_molecular_graphics 'ORTEP3 (Farrugia,1997)'
_computing_publication_material 'WinGX publication routines (Farrugia, 1999)'
_computing_structure_refinement 'SHELXL-97 (Sheldrick, 1997)'
_computing_structure_solution 'SUPERFLIP (Palatinus et al., 2007)'
_diffrn_ambient_temperature 115(2)
_diffrn_measured_fraction_theta_full 0.996
_diffrn_measured_fraction_theta_max 0.996
_diffrn_measurement_device_type 'Bruker-Nonius Kappa APEX II'
_diffrn_measurement_method 'CCD rotation images, thick slices'
_diffrn_radiation_monochromator graphite
_diffrn_radiation_source 'fine-focus sealed tube'
_diffrn_radiation_type MoK\a
_diffrn_radiation_wavelength 0.71073
_diffrn_reflns_av_R_equivalents 0.0500
_diffrn_reflns_av_sigmaI/netI 0.0283
_diffrn_reflns_limit_h_max 26
_diffrn_reflns_limit_h_min -27
_diffrn_reflns_limit_k_max 15
_diffrn_reflns_limit_k_min -15
_diffrn_reflns_limit_l_max 20
_diffrn_reflns_limit_l_min -20
_diffrn_reflns_number 17928
_diffrn_reflns_theta_full 27.50
_diffrn_reflns_theta_max 27.50
_diffrn_reflns_theta_min 2.72
_exptl_absorpt_coefficient_mu 6.553
_exptl_absorpt_correction_T_max 0.5274
_exptl_absorpt_correction_T_min 0.2718
_exptl_absorpt_correction_type multi-scan
_exptl_absorpt_process_details 'R.H. Blessing, Acta Cryst. (1995), a51, 33-38'
_exptl_crystal_colour colourless
_exptl_crystal_density_diffrn 2.468
_exptl_crystal_density_method 'not measured'
_exptl_crystal_description Prism
_exptl_crystal_F_000 2288
_exptl_crystal_size_max 0.25
_exptl_crystal_size_mid 0.10
_exptl_crystal_size_min 0.08
_refine_diff_density_max 0.658
_refine_diff_density_min -1.147
_refine_diff_density_rms 0.165
_refine_ls_extinction_method none
_refine_ls_goodness_of_fit_ref 1.110
_refine_ls_hydrogen_treatment noref
_refine_ls_matrix_type full
_refine_ls_number_parameters 172
_refine_ls_number_reflns 3785
_refine_ls_number_restraints 0
_refine_ls_restrained_S_all 1.110
_refine_ls_R_factor_all 0.0296
_refine_ls_R_factor_gt 0.0268
_refine_ls_shift/su_max 0.001
_refine_ls_shift/su_mean 0.000
_refine_ls_structure_factor_coef Fsqd
_refine_ls_weighting_details 'calc w=1/[\s^2^(Fo^2^)+(0.0252P)^2^+16.7817P] where P=(Fo^2^+2Fc^2^)/3'
_refine_ls_weighting_scheme calc
_refine_ls_wR_factor_gt 0.0610
_refine_ls_wR_factor_ref 0.0625
_reflns_number_gt 3549
_reflns_number_total 3785
_reflns_threshold_expression >2sigma(I)
_cod_data_source_file cg500905z_si_002.cif
_cod_data_source_block 12mk2105_115k_1A
_cod_depositor_comments 'Adding full bibliography for 4512075--4512092.cif.'
_cod_original_cell_volume 3301.26(17)
_cod_original_sg_symbol_H-M 'C 2/c'
_cod_database_code 4512084

loop_
_symmetry_equiv_pos_as_xyz
'x, y, z'
'-x, y, -z+1/2'
'x+1/2, y+1/2, z'
'-x+1/2, y+1/2, -z+1/2'
'-x, -y, -z'
'x, -y, z-1/2'
'-x+1/2, -y+1/2, -z'
'x+1/2, -y+1/2, z-1/2'

loop_
_atom_site_label
_atom_site_type_symbol
_atom_site_fract_x
_atom_site_fract_y
_atom_site_fract_z
_atom_site_U_iso_or_equiv
_atom_site_adp_type
_atom_site_occupancy
_atom_site_symmetry_multiplicity
_atom_site_calc_flag
_atom_site_refinement_flags
C1 C 0.2162(2) -0.3377(4) 0.2936(3) 0.0214(8) Uani 1 1 d .
H1 H 0.2532 -0.2819 0.3286 0.026 Uiso 1 1 calc R
C2 C 0.2296(2) -0.4525(4) 0.3203(3) 0.0277(9) Uani 1 1 d .
H2 H 0.2751 -0.4750 0.3752 0.033 Uiso 1 1 calc R
C3 C 0.1767(2) -0.5338(4) 0.2671(3) 0.0282(9) Uani 1 1 d .
H3 H 0.1867 -0.6125 0.2843 0.034 Uiso 1 1 calc R
C4 C 0.1096(2) -0.5018(4) 0.1893(3) 0.0278(9) Uani 1 1 d .
H4 H 0.0734 -0.5583 0.1531 0.033 Uiso 1 1 calc R
C5 C 0.0948(2) -0.3866(3) 0.1638(3) 0.0222(8) Uani 1 1 d .
H5 H 0.0481 -0.3639 0.1114 0.027 Uiso 1 1 calc R
C6 C 0.14874(19) -0.3050(3) 0.2157(3) 0.0149(7) Uani 1 1 d .
C7 C -0.08585(19) 0.1473(3) -0.0554(2) 0.0148(7) Uani 1 1 d .
H7A H -0.0470 0.2068 -0.0305 0.018 Uiso 1 1 calc R
H7B H -0.0610 0.0718 -0.0366 0.018 Uiso 1 1 calc R
C8 C -0.14871(19) 0.3166(3) 0.0087(3) 0.0145(7) Uani 1 1 d .
C9 C -0.2144(2) 0.3658(3) -0.0629(3) 0.0179(7) Uani 1 1 d .
H9 H -0.2527 0.3187 -0.1101 0.021 Uiso 1 1 calc R
C10 C -0.2237(2) 0.4836(3) -0.0647(3) 0.0231(8) Uani 1 1 d .
H10 H -0.2681 0.5175 -0.1138 0.028 Uiso 1 1 calc R
C11 C -0.1684(2) 0.5518(3) 0.0047(3) 0.0252(8) Uani 1 1 d .
H11 H -0.1749 0.6325 0.0033 0.030 Uiso 1 1 calc R
C12 C -0.1033(2) 0.5028(3) 0.0768(3) 0.0233(8) Uani 1 1 d .
H12 H -0.0655 0.5501 0.1246 0.028 Uiso 1 1 calc R
C13 C -0.0933(2) 0.3846(3) 0.0792(3) 0.0200(7) Uani 1 1 d .
H13 H -0.0490 0.3508 0.1287 0.024 Uiso 1 1 calc R
Cu1 Cu 0.05240(2) -0.07817(4) 0.22658(3) 0.01694(10) Uani 1 1 d .
Cu2 Cu -0.05573(2) 0.09074(4) 0.15787(3) 0.01658(10) Uani 1 1 d .
I1 I 0.081704(12) 0.145584(19) 0.198877(15) 0.01410(7) Uani 1 1 d .
I2 I -0.084134(12) -0.134822(19) 0.093059(16) 0.01549(7) Uani 1 1 d .
S1 S 0.13675(5) -0.15594(7) 0.18871(6) 0.01401(17) Uani 1 1 d .
S2 S -0.13981(5) 0.16482(7) 0.00656(6) 0.01298(16) Uani 1 1 d .

loop_
_atom_site_aniso_label
_atom_site_aniso_U_11
_atom_site_aniso_U_22
_atom_site_aniso_U_33
_atom_site_aniso_U_23
_atom_site_aniso_U_13
_atom_site_aniso_U_12
C1 0.0178(18) 0.028(2) 0.0138(16) 0.0009(15) 0.0045(15) 0.0034(15)
C2 0.028(2) 0.030(2) 0.0228(19) 0.0105(16) 0.0111(17) 0.0141(18)
C3 0.037(2) 0.0186(19) 0.038(2) 0.0108(17) 0.026(2) 0.0095(17)
C4 0.031(2) 0.020(2) 0.035(2) 0.0050(17) 0.0190(19) -0.0010(17)
C5 0.0183(18) 0.0228(19) 0.0264(19) 0.0021(16) 0.0116(16) -0.0004(15)
C6 0.0186(17) 0.0130(16) 0.0163(16) 0.0024(13) 0.0111(14) 0.0022(13)
C7 0.0154(17) 0.0202(18) 0.0111(16) 0.0015(12) 0.0083(14) 0.0037(13)
C8 0.0180(17) 0.0107(16) 0.0176(16) 0.0015(13) 0.0110(14) 0.0025(13)
C9 0.0155(17) 0.0222(19) 0.0179(17) 0.0007(14) 0.0098(15) 0.0003(14)
C10 0.0219(19) 0.0217(19) 0.0268(19) 0.0046(16) 0.0129(16) 0.0053(15)
C11 0.031(2) 0.0159(18) 0.035(2) -0.0001(16) 0.0209(19) -0.0005(16)
C12 0.0233(19) 0.0200(19) 0.0251(19) -0.0058(15) 0.0108(16) -0.0046(15)
C13 0.0186(18) 0.0227(19) 0.0183(17) 0.0006(15) 0.0087(15) 0.0016(15)
Cu1 0.0192(2) 0.0193(2) 0.0146(2) -0.00142(16) 0.01013(18) 0.00234(17)
Cu2 0.0186(2) 0.0190(2) 0.01176(19) 0.00288(16) 0.00716(17) 0.00181(17)
I1 0.01450(12) 0.01522(12) 0.01315(11) 0.00155(8) 0.00724(9) -0.00070(8)
I2 0.01813(13) 0.01502(12) 0.01215(11) -0.00281(8) 0.00655(9) -0.00206(8)
S1 0.0163(4) 0.0146(4) 0.0111(4) 0.0009(3) 0.0067(3) 0.0019(3)
S2 0.0147(4) 0.0135(4) 0.0115(4) -0.0001(3) 0.0070(3) -0.0001(3)

loop_
_atom_type_symbol
_atom_type_description
_atom_type_scat_dispersion_real
_atom_type_scat_dispersion_imag
_atom_type_scat_source
C C 0.0033 0.0016 'International Tables Vol C Tables 4.2.6.8 and 6.1.1.4'
H H 0.0000 0.0000 'International Tables Vol C Tables 4.2.6.8 and 6.1.1.4'
Cu Cu 0.3201 1.2651 'International Tables Vol C Tables 4.2.6.8 and 6.1.1.4'
I I -0.4742 1.8119 'International Tables Vol C Tables 4.2.6.8 and 6.1.1.4'
S S 0.1246 0.1234 'International Tables Vol C Tables 4.2.6.8 and 6.1.1.4'

loop_
_geom_angle_atom_site_label_1
_geom_angle_atom_site_label_2
_geom_angle_atom_site_label_3
_geom_angle
_geom_angle_site_symmetry_1
_geom_angle_site_symmetry_3
C6 C1 C2 119.7(4) . .
C6 C1 H1 120.1 . .
C2 C1 H1 120.1 . .
C3 C2 C1 120.0(4) . .
C3 C2 H2 120.0 . .
C1 C2 H2 120.0 . .
C4 C3 C2 120.5(4) . .
C4 C3 H3 119.7 . .
C2 C3 H3 119.7 . .
C3 C4 C5 119.9(4) . .
C3 C4 H4 120.0 . .
C5 C4 H4 120.0 . .
C6 C5 C4 119.6(4) . .
C6 C5 H5 120.2 . .
C4 C5 H5 120.2 . .
C1 C6 C5 120.2(3) . .
C1 C6 S1 116.2(3) . .
C5 C6 S1 123.6(3) . .
S1 C7 S2 115.81(19) 5 .
S1 C7 H7A 108.3 5 .
S2 C7 H7A 108.3 . .
S1 C7 H7B 108.3 5 .
S2 C7 H7B 108.3 . .
H7A C7 H7B 107.4 . .
C13 C8 C9 120.4(3) . .
C13 C8 S2 121.9(3) . .
C9 C8 S2 117.7(3) . .
C10 C9 C8 119.8(4) . .
C10 C9 H9 120.1 . .
C8 C9 H9 120.1 . .
C11 C10 C9 120.0(4) . .
C11 C10 H10 120.0 . .
C9 C10 H10 120.0 . .
C10 C11 C12 120.3(4) . .
C10 C11 H11 119.9 . .
C12 C11 H11 119.9 . .
C11 C12 C13 120.1(4) . .
C11 C12 H12 119.9 . .
C13 C12 H12 119.9 . .
C8 C13 C12 119.4(4) . .
C8 C13 H13 120.3 . .
C12 C13 H13 120.3 . .
S1 Cu1 Cu1 156.77(2) . 2
S1 Cu1 I2 110.64(3) . 2
Cu1 Cu1 I2 60.633(16) 2 2
S1 Cu1 Cu2 134.50(3) . 2
Cu1 Cu1 Cu2 63.719(15) 2 2
I2 Cu1 Cu2 63.412(14) 2 2
S1 Cu1 I2 111.25(3) . .
Cu1 Cu1 I2 59.871(17) 2 .
I2 Cu1 I2 112.503(17) 2 .
Cu2 Cu1 I2 112.150(19) 2 .
S1 Cu1 I1 94.38(3) . .
Cu1 Cu1 I1 108.801(10) 2 .
I2 Cu1 I1 116.416(17) 2 .
Cu2 Cu1 I1 57.946(14) 2 .
I2 Cu1 I1 110.331(17) . .
S1 Cu1 Cu2 139.34(3) . .
Cu1 Cu1 Cu2 58.529(15) 2 .
I2 Cu1 Cu2 108.565(17) 2 .
Cu2 Cu1 Cu2 58.62(2) 2 .
I2 Cu1 Cu2 61.342(15) . .
I1 Cu1 Cu2 58.052(14) . .
S2 Cu2 I1 114.02(3) . 2
S2 Cu2 Cu1 136.62(3) . 2
I1 Cu2 Cu1 63.243(14) 2 2
S2 Cu2 Cu2 157.65(2) . 2
I1 Cu2 Cu2 61.231(16) 2 2
Cu1 Cu2 Cu2 63.238(15) 2 2
S2 Cu2 I1 109.85(3) . .
I1 Cu2 I1 112.500(17) 2 .
Cu1 Cu2 I1 110.335(18) 2 .
Cu2 Cu2 I1 58.683(17) 2 .
S2 Cu2 I2 93.70(3) . .
I1 Cu2 I2 116.383(17) 2 .
Cu1 Cu2 I2 58.080(14) 2 .
Cu2 Cu2 I2 108.017(10) 2 .
I1 Cu2 I2 108.876(17) . .
S2 Cu2 Cu1 136.38(3) . .
I1 Cu2 Cu1 108.275(17) 2 .
Cu1 Cu2 Cu1 57.75(2) 2 .
Cu2 Cu2 Cu1 58.140(15) 2 .
I1 Cu2 Cu1 60.605(14) . .
I2 Cu2 Cu1 57.061(14) . .
Cu2 I1 Cu2 60.086(17) 2 .
Cu2 I1 Cu1 58.811(14) 2 .
Cu2 I1 Cu1 61.342(14) . .
Cu1 I2 Cu1 59.496(17) 2 .
Cu1 I2 Cu2 58.507(14) 2 .
Cu1 I2 Cu2 61.597(14) . .
C6 S1 C7 105.11(17) . 5
C6 S1 Cu1 111.20(12) . .
C7 S1 Cu1 100.45(11) 5 .
C8 S2 C7 102.65(16) . .
C8 S2 Cu2 112.79(12) . .
C7 S2 Cu2 98.17(11) . .

loop_
_geom_bond_atom_site_label_1
_geom_bond_atom_site_label_2
_geom_bond_distance
_geom_bond_site_symmetry_2
C1 C6 1.385(5) .
C1 C2 1.390(6) .
C1 H1 0.9500 .
C2 C3 1.379(6) .
C2 H2 0.9500 .
C3 C4 1.379(6) .
C3 H3 0.9500 .
C4 C5 1.392(6) .
C4 H4 0.9500 .
C5 C6 1.389(5) .
C5 H5 0.9500 .
C6 S1 1.777(4) .
C7 S1 1.812(3) 5
C7 S2 1.819(3) .
C7 H7A 0.9900 .
C7 H7B 0.9900 .
C8 C13 1.386(5) .
C8 C9 1.395(5) .
C8 S2 1.782(4) .
C9 C10 1.387(5) .
C9 H9 0.9500 .
C10 C11 1.380(6) .
C10 H10 0.9500 .
C11 C12 1.390(6) .
C11 H11 0.9500 .
C12 C13 1.392(5) .
C12 H12 0.9500 .
C13 H13 0.9500 .
Cu1 S1 2.3004(9) .
Cu1 Cu1 2.6245(9) 2
Cu1 I2 2.6345(5) 2
Cu1 Cu2 2.6467(6) 2
Cu1 I2 2.6546(5) .
Cu1 I1 2.7626(5) .
Cu1 Cu2 2.7824(6) .
Cu2 S2 2.3046(9) .
Cu2 I1 2.6222(5) 2
Cu2 Cu1 2.6467(6) 2
Cu2 Cu2 2.6604(8) 2
Cu2 I1 2.6905(5) .
Cu2 I2 2.7756(5) .
I1 Cu2 2.6222(5) 2
I2 Cu1 2.6345(5) 2
S1 C7 1.812(3) 5
